data_7103015
loop_
_publ_author_name
'Dalgarno, Scott J'
'Power, Nicholas P'
'Warren, John E'
'Atwood, Jerry L'

_publ_section_title
;
 Rapid formation of metal-organic nano-capsules gives new insight into
 the self-assembly process.
;
_journal_issue 13
_journal_name_full 'Chemical communications (Cambridge, England)'
_journal_page_first 1539
_journal_page_last 1541
_journal_paper_doi 10.1039/b719769a
_journal_year 2008
_chemical_formula_sum 'C120 H148.5 Cu12 O50.25'
_chemical_formula_weight 3157.37
_chemical_name_systematic
;
?
;
_space_group_IT_number 15
_symmetry_cell_setting monoclinic
_symmetry_space_group_name_Hall '-C 2yc'
_symmetry_space_group_name_H-M 'C 1 2/c 1'
_atom_sites_solution_hydrogens geom
_atom_sites_solution_primary direct
_atom_sites_solution_secondary difmap
_audit_creation_method SHELXL-97
_cell_angle_alpha 90.00
_cell_angle_beta 92.526(4)
_cell_angle_gamma 90.00
_cell_formula_units_Z 8
_cell_length_a 36.361(5)
_cell_length_b 32.987(5)
_cell_length_c 24.640(4)
_cell_measurement_temperature 173(2)
_cell_volume 29526(7)
_computing_cell_refinement 'SAINT (Bruker, 1998)'
_computing_data_collection 'SMART (Bruker, 1998)'
_computing_data_reduction 'SAINT (Bruker, 1998)'
_computing_molecular_graphics
;
XSeed (Barbour, 2001)
;
_computing_publication_material 'local program'
_computing_structure_refinement 'SHELXL-97 (Sheldrick, 1997)'
_computing_structure_solution 'SHELXS-97 (Sheldrick, 1990)'
_diffrn_ambient_temperature 173(2)
_diffrn_measured_fraction_theta_full 0.986
_diffrn_measured_fraction_theta_max 0.986
_diffrn_measurement_device_type 'Bruker SMART 1000 CCD diffractometer'
_diffrn_radiation_monochromator graphite
_diffrn_radiation_source 'fine-focus sealed tube'
_diffrn_radiation_type MoK\a
_diffrn_radiation_wavelength 0.71073
_diffrn_reflns_av_R_equivalents 0.6463
_diffrn_reflns_av_sigmaI/netI 0.9735
_diffrn_reflns_limit_h_max 26
_diffrn_reflns_limit_h_min -46
_diffrn_reflns_limit_k_max 42
_diffrn_reflns_limit_k_min -42
_diffrn_reflns_limit_l_max 31
_diffrn_reflns_limit_l_min -31
_diffrn_reflns_number 93490
_diffrn_reflns_theta_full 27.25
_diffrn_reflns_theta_max 27.25
_diffrn_reflns_theta_min 0.83
_exptl_absorpt_coefficient_mu 1.768
_exptl_absorpt_correction_T_max 0.8715
_exptl_absorpt_correction_T_min 0.8158
_exptl_absorpt_correction_type multi-scan
_exptl_crystal_colour Red
_exptl_crystal_density_diffrn 1.421
_exptl_crystal_density_method 'not measured'
_exptl_crystal_description Prism
_exptl_crystal_F_000 12948
_exptl_crystal_size_max 0.12
_exptl_crystal_size_mid 0.11
_exptl_crystal_size_min 0.08
_refine_diff_density_max 5.210
_refine_diff_density_min -1.081
_refine_diff_density_rms 0.213
_refine_ls_extinction_method none
_refine_ls_goodness_of_fit_ref 1.045
_refine_ls_hydrogen_treatment constr
_refine_ls_matrix_type full
_refine_ls_number_parameters 881
_refine_ls_number_reflns 32600
_refine_ls_number_restraints 0
_refine_ls_restrained_S_all 1.045
_refine_ls_R_factor_all 0.5401
_refine_ls_R_factor_gt 0.2012
_refine_ls_shift/su_max '1.531 (H-Tors)'
_refine_ls_shift/su_mean 0.018
_refine_ls_structure_factor_coef Fsqd
_refine_ls_weighting_details 'calc w=1/[\s^2^(Fo^2^)+(0.1000P)^2^+0.0000P] where P=(Fo^2^+2Fc^2^)/3'
_refine_ls_weighting_scheme calc
_refine_ls_wR_factor_gt 0.3325
_refine_ls_wR_factor_ref 0.4522
_reflns_number_gt 5722
_reflns_number_total 32600
_reflns_threshold_expression >2sigma(I)
_cod_data_source_file b719769a.txt
_cod_data_source_block C3Cu
_cod_depositor_comments
;
The following automatic conversions were performed:
'_symmetry_cell_setting' value 'Monoclinic' changed to 'monoclinic'
according to '/home/saulius/struct/CIF-dictionaries/cif_core.dic'
dictionary named 'cif_core.dic' version 2.4.1 from 2010-06-29.

Automatic conversion script
Id: cif_fix_enum 1527 2010-12-29 10:47:43Z saulius 
;
_cod_original_sg_symbol_H-M C2/c
_cod_original_formula_sum 'C120 H148.50 Cu12 O50.25'
_cod_database_code 7103015

loop_
_symmetry_equiv_pos_as_xyz
'x, y, z'
'-x, y, -z+1/2'
'x+1/2, y+1/2, z'
'-x+1/2, y+1/2, -z+1/2'
'-x, -y, -z'
'x, -y, z-1/2'
'-x+1/2, -y+1/2, -z'
'x+1/2, -y+1/2, z-1/2'

loop_
_atom_site_label
_atom_site_type_symbol
_atom_site_fract_x
_atom_site_fract_y
_atom_site_fract_z
_atom_site_U_iso_or_equiv
_atom_site_adp_type
_atom_site_occupancy
_atom_site_symmetry_multiplicity
_atom_site_calc_flag
_atom_site_refinement_flags
_atom_site_disorder_assembly
_atom_site_disorder_group
Cu1 Cu 0.13575(9) 0.77148(11) 0.23225(16) 0.0490(12) Uani 1 1 d . . .
O1 O 0.2329(5) 0.6026(5) 0.2575(7) 0.043(5) Uiso 1 1 d . . .
C1 C 0.2690(8) 0.6338(8) 0.3275(12) 0.045(8) Uiso 1 1 d . . .
Cu2 Cu 0.07604(10) 0.71618(12) 0.13256(18) 0.0614(13) Uani 1 1 d . . .
O2 O 0.2908(5) 0.5976(6) 0.1972(8) 0.055(6) Uiso 1 1 d . . .
C2 C 0.2674(7) 0.6175(8) 0.2790(11) 0.033(7) Uiso 1 1 d . . .
Cu3 Cu 0.14574(9) 0.66097(11) 0.21742(17) 0.0527(12) Uani 1 1 d . . .
O3 O 0.3576(5) 0.6239(5) 0.2252(7) 0.046(6) Uiso 1 1 d . . .
C3 C 0.2970(7) 0.6148(7) 0.2435(11) 0.027(7) Uiso 1 1 d . . .
Cu4 Cu 0.24009(9) 0.57800(11) 0.18562(17) 0.0518(12) Uani 1 1 d . . .
O4 O 0.4009(5) 0.6797(5) 0.2224(7) 0.038(5) Uiso 1 1 d . . .
C4 C 0.3318(7) 0.6304(7) 0.2615(11) 0.028(7) Uiso 1 1 d . . .
Cu5 Cu 0.28112(9) 0.53797(11) 0.06262(18) 0.0549(12) Uani 1 1 d . . .
O5 O 0.4066(5) 0.7568(5) 0.1866(7) 0.040(5) Uiso 1 1 d . . .
C5 C 0.3361(7) 0.6431(7) 0.3136(10) 0.023(7) Uiso 1 1 d . . .
Cu6 Cu 0.33921(10) 0.59362(11) 0.16302(19) 0.0631(14) Uani 1 1 d . . .
O6 O 0.3879(4) 0.8208(5) 0.2450(7) 0.031(5) Uiso 1 1 d . . .
C6 C 0.3066(8) 0.6465(8) 0.3512(12) 0.047(9) Uiso 1 1 d . . .
H6 H 0.3105 0.6558 0.3874 0.056 Uiso 1 1 calc R . .
Cu7 Cu 0.25706(10) 0.55144(12) -0.11955(18) 0.0644(14) Uani 1 1 d . . .
O7 O 0.3378(5) 0.8643(5) 0.2639(7) 0.041(5) Uiso 1 1 d . . .
C7 C 0.3754(7) 0.6591(8) 0.3315(11) 0.035(7) Uiso 1 1 d . . .
H7 H 0.3938 0.6424 0.3125 0.042 Uiso 1 1 calc R . .
Cu8 Cu 0.18786(10) 0.60370(13) -0.20768(19) 0.0714(16) Uani 1 1 d . . .
O8 O 0.2668(5) 0.8744(5) 0.2341(8) 0.051(6) Uiso 1 1 d . . .
C8 C 0.3785(7) 0.7024(8) 0.3110(11) 0.036(8) Uiso 1 1 d . . .
Cu9 Cu 0.28702(10) 0.62045(12) -0.22637(18) 0.0647(14) Uani 1 1 d . . .
O9 O 0.2116(6) 0.8421(6) 0.2872(8) 0.063(6) Uiso 1 1 d . . .
C9 C 0.3920(8) 0.7087(9) 0.2582(13) 0.049(9) Uiso 1 1 d . . .
Cu10 Cu 0.41814(10) 0.70314(10) 0.15556(16) 0.0466(11) Uani 1 1 d . . .
O10 O 0.1692(5) 0.7880(5) 0.2952(7) 0.047(5) Uiso 1 1 d . . .
C10 C 0.3960(8) 0.7467(9) 0.2379(12) 0.047(9) Uiso 1 1 d . . .
Cu11 Cu 0.44872(10) 0.77192(11) 0.04924(16) 0.0499(12) Uani 1 1 d . . .
O11 O 0.1517(5) 0.7154(6) 0.2464(8) 0.053(6) Uiso 1 1 d . . .
C11 C 0.3837(7) 0.7811(8) 0.2694(11) 0.036(8) Uiso 1 1 d . . .
Cu12 Cu 0.40714(9) 0.81289(10) 0.17214(15) 0.0418(11) Uani 1 1 d . . .
O12 O 0.1813(5) 0.6459(6) 0.2760(8) 0.048(6) Uiso 1 1 d . . .
C12 C 0.3714(7) 0.7774(8) 0.3238(11) 0.029(7) Uiso 1 1 d . . .
O13 O 0.2424(4) 0.5107(5) 0.0238(7) 0.030(5) Uiso 1 1 d . . .
C13 C 0.3711(7) 0.7377(7) 0.3406(11) 0.031(7) Uiso 1 1 d . . .
H13 H 0.3650 0.7335 0.3773 0.037 Uiso 1 1 calc R . .
O14 O 0.2449(5) 0.5493(5) 0.1165(8) 0.048(6) Uiso 1 1 d . . .
C14 C 0.3597(7) 0.8115(8) 0.3540(11) 0.038(8) Uiso 1 1 d . . .
H14 H 0.3736 0.8350 0.3396 0.046 Uiso 1 1 calc R . .
O15 O 0.1898(5) 0.5593(5) 0.1828(8) 0.048(6) Uiso 1 1 d . . .
C15 C 0.3203(7) 0.8209(8) 0.3409(11) 0.034(7) Uiso 1 1 d . . .
O16 O 0.1388(5) 0.6049(5) 0.1992(7) 0.042(5) Uiso 1 1 d . . .
C16 C 0.3107(8) 0.8431(9) 0.2970(12) 0.045(8) Uiso 1 1 d . . .
O17 O 0.1057(5) 0.6717(5) 0.1653(7) 0.037(5) Uiso 1 1 d . . .
C17 C 0.2742(9) 0.8535(9) 0.2861(13) 0.055(9) Uiso 1 1 d . . .
O18 O 0.0505(5) 0.6734(5) 0.0869(7) 0.045(5) Uiso 1 1 d . . .
C18 C 0.2469(10) 0.8344(10) 0.3123(14) 0.067(10) Uiso 1 1 d . . .
O19 O 0.0373(5) 0.6796(6) -0.0081(8) 0.059(6) Uiso 1 1 d . . .
C19 C 0.2541(8) 0.8110(8) 0.3555(12) 0.040(8) Uiso 1 1 d . . .
O20 O 0.0691(5) 0.6900(6) -0.1027(7) 0.048(6) Uiso 1 1 d . . .
C20 C 0.2893(7) 0.8042(7) 0.3712(10) 0.029(7) Uiso 1 1 d . . .
H20 H 0.2946 0.7882 0.4027 0.035 Uiso 1 1 calc R . .
O21 O 0.0890(5) 0.6277(5) -0.1646(7) 0.040(5) Uiso 1 1 d . . .
C21 C 0.2221(8) 0.7916(8) 0.3832(11) 0.039(8) Uiso 1 1 d . . .
H21 H 0.2008 0.8106 0.3771 0.047 Uiso 1 1 calc R . .
O22 O 0.1401(4) 0.5854(5) -0.1857(7) 0.031(5) Uiso 1 1 d . . .
C22 C 0.2100(8) 0.7535(9) 0.3620(12) 0.048(9) Uiso 1 1 d . . .
O23 O 0.2096(4) 0.5702(5) -0.1507(7) 0.032(5) Uiso 1 1 d . . .
C23 C 0.1865(8) 0.7506(9) 0.3164(12) 0.040(8) Uiso 1 1 d . . .
O24 O 0.2299(5) 0.5150(5) -0.0733(7) 0.036(5) Uiso 1 1 d . . .
C24 C 0.1765(8) 0.7185(9) 0.2944(12) 0.046(8) Uiso 1 1 d . . .
O25 O 0.3903(5) 0.5907(6) 0.1389(8) 0.050(6) Uiso 1 1 d . . .
C25 C 0.1922(9) 0.6776(10) 0.3048(14) 0.064(10) Uiso 1 1 d . . .
O26 O 0.3226(5) 0.5618(5) 0.0988(7) 0.046(5) Uiso 1 1 d . . .
C26 C 0.2174(6) 0.6808(7) 0.3504(10) 0.020(6) Uiso 1 1 d . . .
O27 O 0.3132(5) 0.5200(5) 0.0074(7) 0.040(5) Uiso 1 1 d . . .
C27 C 0.2257(8) 0.7157(8) 0.3755(11) 0.042(8) Uiso 1 1 d . . .
H27 H 0.2436 0.7148 0.4047 0.051 Uiso 1 1 calc R . .
O28 O 0.3019(5) 0.5279(6) -0.0882(8) 0.054(6) Uiso 1 1 d . . .
C28 C 0.2382(7) 0.6393(8) 0.3651(11) 0.033(7) Uiso 1 1 d . . .
H28 H 0.2202 0.6171 0.3563 0.039 Uiso 1 1 calc R . .
O29 O 0.2876(5) 0.5817(5) -0.1666(8) 0.052(6) Uiso 1 1 d . . .
C29 C 0.3843(8) 0.6559(9) 0.3918(12) 0.054(9) Uiso 1 1 d . . .
H29A H 0.3819 0.6271 0.4025 0.065 Uiso 1 1 calc R . .
H29B H 0.3656 0.6714 0.4111 0.065 Uiso 1 1 calc R . .
O30 O 0.3388(5) 0.6163(5) -0.2253(8) 0.048(6) Uiso 1 1 d . . .
C30 C 0.4260(9) 0.6721(10) 0.4137(14) 0.081(12) Uiso 1 1 d . . .
H30A H 0.4277 0.7020 0.4113 0.097 Uiso 1 1 calc R . .
H30B H 0.4315 0.6637 0.4517 0.097 Uiso 1 1 calc R . .
O31 O 0.3820(5) 0.6723(5) -0.2286(7) 0.039(5) Uiso 1 1 d . . .
C31 C 0.4523(11) 0.6516(11) 0.3750(16) 0.113(15) Uiso 1 1 d . . .
H31A H 0.4476 0.6223 0.3742 0.169 Uiso 1 1 calc R . .
H31B H 0.4778 0.6566 0.3878 0.169 Uiso 1 1 calc R . .
H31C H 0.4483 0.6628 0.3384 0.169 Uiso 1 1 calc R . .
O32 O 0.0976(5) 0.7600(5) 0.1750(7) 0.043(5) Uiso 1 1 d . . .
C32 C 0.3707(8) 0.8097(9) 0.4150(12) 0.052(9) Uiso 1 1 d . . .
H32A H 0.3567 0.7875 0.4317 0.062 Uiso 1 1 calc R . .
H32B H 0.3631 0.8354 0.4320 0.062 Uiso 1 1 calc R . .
O33 O 0.4568(4) 0.7434(5) -0.1027(7) 0.029(5) Uiso 1 1 d . . .
C33 C 0.4123(9) 0.8030(10) 0.4288(14) 0.074(11) Uiso 1 1 d . . .
H33A H 0.4222 0.7837 0.4024 0.088 Uiso 1 1 calc R . .
H33B H 0.4255 0.8291 0.4249 0.088 Uiso 1 1 calc R . .
O34 O 0.4696(5) 0.7372(6) -0.0034(8) 0.053(6) Uiso 1 1 d . . .
C34 C 0.4198(13) 0.7872(14) 0.4846(19) 0.16(2) Uiso 1 1 d . . .
H34A H 0.4192 0.8096 0.5106 0.241 Uiso 1 1 calc R . .
H34B H 0.4442 0.7744 0.4868 0.241 Uiso 1 1 calc R . .
H34C H 0.4011 0.7671 0.4930 0.241 Uiso 1 1 calc R . .
O35 O 0.4367(5) 0.7237(5) 0.0872(7) 0.048(6) Uiso 1 1 d . . .
C35 C 0.2293(6) 0.7894(7) 0.4462(9) 0.026(7) Uiso 1 1 d . . .
H35A H 0.2505 0.7714 0.4546 0.031 Uiso 1 1 calc R . .
H35B H 0.2356 0.8168 0.4602 0.031 Uiso 1 1 calc R . .
O36 O 0.4292(5) 0.6486(5) 0.1309(8) 0.044(5) Uiso 1 1 d . . .
C36 C 0.1953(8) 0.7735(9) 0.4748(12) 0.057(9) Uiso 1 1 d . . .
H36A H 0.2015 0.7708 0.5142 0.068 Uiso 1 1 calc R . .
H36B H 0.1888 0.7463 0.4605 0.068 Uiso 1 1 calc R . .
C37 C 0.1607(9) 0.8032(9) 0.4660(13) 0.077(11) Uiso 1 1 d . . .
H37A H 0.1680 0.8309 0.4760 0.116 Uiso 1 1 calc R . .
H37B H 0.1409 0.7944 0.4888 0.116 Uiso 1 1 calc R . .
H37C H 0.1521 0.8026 0.4277 0.116 Uiso 1 1 calc R . .
C38 C 0.2475(7) 0.6360(8) 0.4246(11) 0.040(8) Uiso 1 1 d . . .
H38A H 0.2249 0.6410 0.4447 0.048 Uiso 1 1 calc R . .
H38B H 0.2655 0.6575 0.4351 0.048 Uiso 1 1 calc R . .
C39 C 0.2640(8) 0.5940(8) 0.4424(11) 0.046(8) Uiso 1 1 d . . .
H39A H 0.2477 0.5726 0.4265 0.055 Uiso 1 1 calc R . .
H39B H 0.2881 0.5911 0.4258 0.055 Uiso 1 1 calc R . .
C40 C 0.2696(9) 0.5852(10) 0.5041(13) 0.075(11) Uiso 1 1 d . . .
H40A H 0.2802 0.6092 0.5224 0.113 Uiso 1 1 calc R . .
H40B H 0.2864 0.5622 0.5095 0.113 Uiso 1 1 calc R . .
H40C H 0.2459 0.5788 0.5193 0.113 Uiso 1 1 calc R . .
C41 C 0.1757(7) 0.4896(8) 0.0360(11) 0.034(7) Uiso 1 1 d . . .
C42 C 0.2105(8) 0.5088(8) 0.0538(12) 0.040(8) Uiso 1 1 d . . .
C43 C 0.2090(8) 0.5300(9) 0.0962(12) 0.045(8) Uiso 1 1 d . . .
C44 C 0.1817(7) 0.5380(8) 0.1359(12) 0.037(8) Uiso 1 1 d . . .
C45 C 0.1480(7) 0.5180(7) 0.1189(10) 0.028(7) Uiso 1 1 d . . .
C46 C 0.1481(8) 0.4949(8) 0.0710(11) 0.040(8) Uiso 1 1 d . . .
H46 H 0.1258 0.4810 0.0617 0.049 Uiso 1 1 calc R . .
C47 C 0.1161(7) 0.5232(8) 0.1554(11) 0.037(8) Uiso 1 1 d . . .
H47 H 0.1265 0.5275 0.1933 0.045 Uiso 1 1 calc R . .
C48 C 0.0975(8) 0.5617(8) 0.1375(12) 0.042(8) Uiso 1 1 d . . .
C49 C 0.1117(7) 0.5991(8) 0.1607(11) 0.037(8) Uiso 1 1 d . . .
C50 C 0.0939(8) 0.6370(9) 0.1447(12) 0.042(8) Uiso 1 1 d . . .
C51 C 0.0638(9) 0.6351(10) 0.1005(14) 0.066(10) Uiso 1 1 d . . .
C52 C 0.0518(7) 0.5996(8) 0.0789(11) 0.033(7) Uiso 1 1 d . . .
C53 C 0.0686(7) 0.5637(7) 0.1001(10) 0.027(7) Uiso 1 1 d . . .
H53 H 0.0589 0.5386 0.0870 0.033 Uiso 1 1 calc R . .
C54 C 0.0220(6) 0.6006(7) 0.0372(10) 0.022(6) Uiso 1 1 d . . .
H54 H 0.0073 0.6255 0.0439 0.027 Uiso 1 1 calc R . .
C55 C 0.0378(6) 0.6053(7) -0.0178(9) 0.017(6) Uiso 1 1 d . . .
C56 C 0.0457(8) 0.6457(9) -0.0356(12) 0.047(9) Uiso 1 1 d . . .
C57 C 0.0624(7) 0.6497(8) -0.0872(11) 0.030(7) Uiso 1 1 d . . .
C58 C 0.0726(6) 0.6187(7) -0.1189(10) 0.021(6) Uiso 1 1 d . . .
C59 C 0.0627(6) 0.5797(7) -0.1040(10) 0.023(6) Uiso 1 1 d . . .
C60 C 0.0489(6) 0.5743(7) -0.0537(9) 0.018(6) Uiso 1 1 d . . .
H60 H 0.0465 0.5471 -0.0416 0.022 Uiso 1 1 calc R . .
C61 C 0.0778(6) 0.5455(7) -0.1342(10) 0.024(7) Uiso 1 1 d . . .
H61 H 0.0770 0.5549 -0.1728 0.028 Uiso 1 1 calc R . .
C62 C 0.1175(7) 0.5371(8) -0.1212(11) 0.034(7) Uiso 1 1 d . . .
C63 C 0.1448(8) 0.5580(8) -0.1458(11) 0.038(8) Uiso 1 1 d . . .
C64 C 0.1821(8) 0.5462(8) -0.1282(11) 0.038(8) Uiso 1 1 d . . .
C65 C 0.1923(8) 0.5206(9) -0.0855(12) 0.046(8) Uiso 1 1 d . . .
C66 C 0.1655(8) 0.5000(8) -0.0589(12) 0.042(8) Uiso 1 1 d . . .
C67 C 0.1272(7) 0.5069(7) -0.0781(10) 0.024(7) Uiso 1 1 d . . .
H67 H 0.1082 0.4916 -0.0627 0.029 Uiso 1 1 calc R . .
C68 C 0.1747(6) 0.4683(6) -0.0176(9) 0.014(6) Uiso 1 1 d . . .
H68 H 0.2002 0.4583 -0.0239 0.017 Uiso 1 1 calc R . .
C69 C 0.0884(6) 0.4891(7) 0.1573(10) 0.025(7) Uiso 1 1 d . . .
H69A H 0.0791 0.4825 0.1199 0.030 Uiso 1 1 calc R . .
H69B H 0.0672 0.4977 0.1785 0.030 Uiso 1 1 calc R . .
C70 C 0.1068(7) 0.4510(8) 0.1839(11) 0.042(8) Uiso 1 1 d . . .
H70A H 0.1180 0.4583 0.2200 0.051 Uiso 1 1 calc R . .
H70B H 0.1266 0.4412 0.1610 0.051 Uiso 1 1 calc R . .
C71 C 0.0766(8) 0.4150(9) 0.1910(12) 0.061(10) Uiso 1 1 d . . .
H71A H 0.0559 0.4255 0.2110 0.091 Uiso 1 1 calc R . .
H71B H 0.0881 0.3924 0.2111 0.091 Uiso 1 1 calc R . .
H71C H 0.0676 0.4056 0.1551 0.091 Uiso 1 1 calc R . .
C72 C -0.0060(7) 0.5633(8) 0.0369(11) 0.045(8) Uiso 1 1 d . . .
H72A H -0.0193 0.5639 0.0711 0.054 Uiso 1 1 calc R . .
H72B H 0.0084 0.5378 0.0366 0.054 Uiso 1 1 calc R . .
C73 C -0.0376(10) 0.5622(11) -0.0160(15) 0.091(13) Uiso 1 1 d . . .
H73A H -0.0253 0.5574 -0.0504 0.109 Uiso 1 1 calc R . .
H73B H -0.0555 0.5400 -0.0109 0.109 Uiso 1 1 calc R . .
C74 C -0.0538(14) 0.5957(15) -0.017(2) 0.17(2) Uiso 1 1 d . . .
H74A H -0.0566 0.6055 0.0196 0.255 Uiso 1 1 calc R . .
H74B H -0.0781 0.5925 -0.0358 0.255 Uiso 1 1 calc R . .
H74C H -0.0393 0.6152 -0.0375 0.255 Uiso 1 1 calc R . .
C75 C 0.0534(8) 0.5071(8) -0.1352(12) 0.048(9) Uiso 1 1 d . A .
C76 C 0.0183(11) 0.5179(12) -0.1545(17) 0.006(10) Uiso 0.50 1 d P . .
H76A H 0.0105 0.5417 -0.1334 0.007 Uiso 0.50 1 calc PR A .
H76B H 0.0015 0.4954 -0.1461 0.007 Uiso 0.50 1 calc PR . .
C77 C 0.012(3) 0.528(3) -0.214(3) 0.17(4) Uiso 0.50 1 d P A -1
H77A H 0.0096 0.5574 -0.2180 0.252 Uiso 0.50 1 calc PR . .
H77B H -0.0102 0.5145 -0.2280 0.252 Uiso 0.50 1 calc PR . .
H77C H 0.0333 0.5185 -0.2337 0.252 Uiso 0.50 1 calc PR . .
C78 C 0.0597(15) 0.4735(16) -0.185(2) 0.043(17) Uiso 0.50 1 d P . .
H78A H 0.0562 0.4880 -0.2196 0.052 Uiso 0.50 1 calc PR A .
H78B H 0.0859 0.4650 -0.1817 0.052 Uiso 0.50 1 calc PR . .
C79 C 0.0372(15) 0.4358(16) -0.189(2) 0.053(18) Uiso 0.50 1 d P A .
H79A H 0.0490 0.4144 -0.1665 0.080 Uiso 0.50 1 calc PR . .
H79B H 0.0350 0.4269 -0.2267 0.080 Uiso 0.50 1 calc PR . .
H79C H 0.0126 0.4412 -0.1757 0.080 Uiso 0.50 1 calc PR . .
C80 C 0.1492(8) 0.4308(8) -0.0146(12) 0.052(9) Uiso 1 1 d . . .
H80A H 0.1564 0.4137 0.0171 0.063 Uiso 1 1 calc R . .
H80B H 0.1233 0.4393 -0.0115 0.063 Uiso 1 1 calc R . .
C81 C 0.1537(8) 0.4085(8) -0.0652(11) 0.040(8) Uiso 1 1 d . . .
H81A H 0.1802 0.4085 -0.0726 0.047 Uiso 1 1 calc R . .
H81B H 0.1408 0.4239 -0.0948 0.047 Uiso 1 1 calc R . .
C82 C 0.1402(10) 0.3645(11) -0.0688(15) 0.099(14) Uiso 1 1 d . . .
H82A H 0.1551 0.3476 -0.0436 0.149 Uiso 1 1 calc R . .
H82B H 0.1425 0.3545 -0.1060 0.149 Uiso 1 1 calc R . .
H82C H 0.1143 0.3633 -0.0593 0.149 Uiso 1 1 calc R . .
C83 C 0.4180(8) 0.5597(9) 0.0615(12) 0.047(9) Uiso 1 1 d . . .
C84 C 0.3888(8) 0.5702(8) 0.0944(12) 0.044(8) Uiso 1 1 d . . .
C85 C 0.3548(8) 0.5517(8) 0.0698(12) 0.043(8) Uiso 1 1 d . . .
C86 C 0.3488(8) 0.5321(9) 0.0243(13) 0.050(9) Uiso 1 1 d . . .
C87 C 0.3816(7) 0.5183(7) -0.0062(10) 0.027(7) Uiso 1 1 d . . .
C88 C 0.4129(6) 0.5381(7) 0.0159(10) 0.020(6) Uiso 1 1 d . . .
H88 H 0.4341 0.5358 -0.0051 0.024 Uiso 1 1 calc R . .
C89 C 0.3754(6) 0.4990(7) -0.0568(9) 0.019(6) Uiso 1 1 d . . .
H89 H 0.3526 0.4824 -0.0528 0.023 Uiso 1 1 calc R . .
C90 C 0.3675(8) 0.5248(9) -0.1063(12) 0.051(9) Uiso 1 1 d . . .
C91 C 0.3326(9) 0.5414(9) -0.1161(13) 0.054(9) Uiso 1 1 d . . .
C92 C 0.3248(8) 0.5700(9) -0.1550(12) 0.048(9) Uiso 1 1 d . . .
C93 C 0.3529(8) 0.5886(9) -0.1849(12) 0.045(8) Uiso 1 1 d . . .
C94 C 0.3884(8) 0.5742(9) -0.1788(12) 0.048(9) Uiso 1 1 d . . .
C95 C 0.3957(9) 0.5457(9) -0.1369(12) 0.058(10) Uiso 1 1 d . . .
H95 H 0.4208 0.5396 -0.1279 0.070 Uiso 1 1 calc R . .
C96 C 0.4199(8) 0.5930(8) -0.2088(12) 0.048(9) Uiso 1 1 d . . .
H96 H 0.4084 0.6013 -0.2447 0.057 Uiso 1 1 calc R . .
C97 C 0.4301(8) 0.6335(9) -0.1805(13) 0.055(9) Uiso 1 1 d . . .
C98 C 0.4112(7) 0.6698(7) -0.1911(10) 0.024(7) Uiso 1 1 d . . .
C99 C 0.4209(8) 0.7038(8) -0.1662(11) 0.040(8) Uiso 1 1 d . . .
O100 O 0.3588(12) 0.5286(13) -0.3587(18) 0.076(14) Uiso 0.50 1 d P . .
C100 C 0.4506(7) 0.7076(8) -0.1250(11) 0.032(7) Uiso 1 1 d . . .
O101 O 0.304(2) 0.525(3) -0.371(3) 0.06(3) Uiso 0.25 1 d P . 1
C101 C 0.4705(8) 0.6732(9) -0.1157(12) 0.045(8) Uiso 1 1 d . . .
C102 C 0.4601(7) 0.6378(8) -0.1401(11) 0.034(7) Uiso 1 1 d . . .
H102 H 0.4735 0.6140 -0.1300 0.041 Uiso 1 1 calc R . .
O103 O 0.3138(14) 0.4598(16) -0.176(2) 0.111(19) Uiso 0.50 1 d P . .
C103 C 0.4989(8) 0.6702(9) -0.0682(12) 0.048(9) Uiso 1 1 d . . .
H103 H 0.5093 0.6983 -0.0671 0.057 Uiso 1 1 calc R . .
O104 O 0.2556(11) 0.4868(12) -0.2062(17) 0.069(13) Uiso 0.50 1 d P B 1
C104 C 0.4841(7) 0.6669(8) -0.0145(11) 0.029(7) Uiso 1 1 d . . .
C105 C 0.4693(7) 0.6962(8) 0.0113(11) 0.034(7) Uiso 1 1 d . . .
O106 O 0.2093(12) 0.5762(12) -0.3660(17) 0.073(14) Uiso 0.50 1 d P . .
C106 C 0.4521(7) 0.6919(7) 0.0588(11) 0.028(7) Uiso 1 1 d . . .
O107 O 0.1994(7) 0.5382(8) -0.2762(10) 0.106(9) Uiso 1 1 d . . .
C107 C 0.4456(7) 0.6506(8) 0.0839(11) 0.037(8) Uiso 1 1 d . . .
O108 O 0.1625(11) 0.4645(12) -0.2046(17) 0.065(13) Uiso 0.50 1 d P C 1
C108 C 0.4633(7) 0.6192(8) 0.0517(12) 0.040(8) Uiso 1 1 d . . .
O109 O 0.1118(18) 0.4225(19) -0.204(3) 0.15(2) Uiso 0.50 1 d P . .
C109 C 0.4811(7) 0.6266(8) 0.0069(11) 0.039(8) Uiso 1 1 d . . .
H109 H 0.4921 0.6047 -0.0115 0.047 Uiso 1 1 calc R . .
O110 O 0.5000 0.739(3) -0.2500 0.17(4) Uiso 0.50 2 d SP . .
C110 C 0.4555(7) 0.5773(8) 0.0787(12) 0.045(8) Uiso 1 1 d . . .
H110 H 0.4556 0.5817 0.1189 0.054 Uiso 1 1 calc R . .
O111 O 0.3820(12) 0.6379(13) -0.0451(18) 0.082(15) Uiso 0.50 1 d P . .
O112 O 0.2702(16) 0.6023(18) 0.007(3) 0.021(17) Uiso 0.25 1 d P D 1
O113 O 0.262(2) 0.613(3) -0.033(4) 0.08(3) Uiso 0.25 1 d P E 2
O114 O 0.1437(11) 0.6008(11) 0.0052(16) 0.059(12) Uiso 0.50 1 d P . .
C114 C 0.4489(8) 0.5659(8) -0.2223(12) 0.045(8) Uiso 1 1 d . . .
H11A H 0.4626 0.5580 -0.1883 0.054 Uiso 1 1 calc R . .
H11B H 0.4662 0.5808 -0.2450 0.054 Uiso 1 1 calc R . .
O115 O 0.002(3) 0.688(2) -0.222(3) 0.21(4) Uiso 0.50 1 d P . .
C115 C 0.4373(10) 0.5288(10) -0.2512(14) 0.083(12) Uiso 1 1 d . . .
H11C H 0.4229 0.5123 -0.2260 0.099 Uiso 1 1 calc R . .
H11D H 0.4597 0.5132 -0.2587 0.099 Uiso 1 1 calc R . .
O116 O 0.3839(19) 0.772(2) -0.020(3) 0.04(2) Uiso 0.25 1 d P . .
C116 C 0.4137(13) 0.5325(14) -0.3064(18) 0.150(19) Uiso 1 1 d . . .
H11E H 0.3934 0.5517 -0.3019 0.225 Uiso 1 1 calc R . .
H11F H 0.4036 0.5058 -0.3166 0.225 Uiso 1 1 calc R . .
H11G H 0.4293 0.5422 -0.3351 0.225 Uiso 1 1 calc R . .
O117 O 0.3506(15) 0.5293(16) 0.228(2) 0.12(2) Uiso 0.50 1 d P . .
C117 C 0.5346(7) 0.6440(8) -0.0781(11) 0.039(8) Uiso 1 1 d . F .
H11H H 0.5530 0.6497 -0.0483 0.046 Uiso 1 1 calc R . .
H11I H 0.5279 0.6150 -0.0756 0.046 Uiso 1 1 calc R . .
O118 O 0.3389(16) 0.6877(18) 0.111(2) 0.13(2) Uiso 0.50 1 d P . .
C118 C 0.5532(12) 0.6511(12) -0.1336(17) 0.099(14) Uiso 1 1 d . . .
O119 O 0.2500 0.7500 0.0000 0.17(4) Uiso 0.50 2 d SP . .
C119 C 0.5904(17) 0.6316(19) -0.131(3) 0.07(2) Uiso 0.50 1 d P F 1
H11J H 0.5965 0.6229 -0.1679 0.107 Uiso 0.50 1 calc PR F 1
H11K H 0.5902 0.6079 -0.1073 0.107 Uiso 0.50 1 calc PR F 1
H11L H 0.6088 0.6511 -0.1175 0.107 Uiso 0.50 1 calc PR F 1
O120 O 0.544(2) 0.591(2) 0.245(3) 0.18(3) Uiso 0.50 1 d P . .
C120 C 0.5690(18) 0.684(2) -0.131(3) 0.08(2) Uiso 0.50 1 d P F 2
H12A H 0.5822 0.6862 -0.0953 0.113 Uiso 0.50 1 calc PR F 2
H12B H 0.5510 0.7058 -0.1349 0.113 Uiso 0.50 1 calc PR F 2
H12C H 0.5866 0.6857 -0.1596 0.113 Uiso 0.50 1 calc PR F 2
O121 O 0.5122(14) 0.7655(15) 0.103(2) 0.102(17) Uiso 0.50 1 d P . .
C121 C 0.4879(8) 0.5483(8) 0.0673(11) 0.045(8) Uiso 1 1 d . G .
H1 H 0.5117 0.5625 0.0740 0.054 Uiso 1 1 calc R . .
H2 H 0.4863 0.5393 0.0289 0.054 Uiso 1 1 calc R . .
O122 O 0.5000 0.653(3) 0.2500 0.16(4) Uiso 0.50 2 d SP . .
C122 C 0.4853(10) 0.5096(11) 0.1075(15) 0.071(11) Uiso 1 1 d . . .
O123 O 0.4833(11) 0.7120(12) 0.1910(17) 0.072(14) Uiso 0.50 1 d P . .
C123 C 0.5000(19) 0.513(2) 0.163(3) 0.09(3) Uiso 0.50 1 d P G 2
H3 H 0.4801 0.5191 0.1874 0.133 Uiso 0.50 1 calc PR G 2
H12D H 0.5188 0.5339 0.1659 0.133 Uiso 0.50 1 calc PR G 2
H12E H 0.5111 0.4866 0.1744 0.133 Uiso 0.50 1 calc PR G 2
O124 O 0.3327(14) 0.8200(15) 0.130(2) 0.103(17) Uiso 0.50 1 d P . .
C124 C 0.491(2) 0.483(2) 0.091(3) 0.11(3) Uiso 0.50 1 d P G 1
H12F H 0.5008 0.4873 0.0547 0.162 Uiso 0.50 1 calc PR G 1
H12G H 0.4693 0.4660 0.0881 0.162 Uiso 0.50 1 calc PR G 1
H12H H 0.5103 0.4693 0.1140 0.162 Uiso 0.50 1 calc PR G 1
O125 O 0.2055(13) 0.6612(14) 0.152(2) 0.093(16) Uiso 0.50 1 d P . .
C125 C 0.4060(7) 0.4681(7) -0.0677(10) 0.029(7) Uiso 1 1 d . . .
H12I H 0.4006 0.4544 -0.1029 0.035 Uiso 1 1 calc R . .
H12J H 0.4298 0.4823 -0.0698 0.035 Uiso 1 1 calc R . .
O126 O 0.2825(14) 0.7321(15) 0.243(2) 0.104(18) Uiso 0.50 1 d P . .
C126 C 0.4086(7) 0.4365(8) -0.0220(11) 0.039(8) Uiso 1 1 d . . .
H12K H 0.4231 0.4135 -0.0356 0.047 Uiso 1 1 calc R . .
H12L H 0.4235 0.4488 0.0083 0.047 Uiso 1 1 calc R . .
O127 O 0.1895(13) 0.7882(14) 0.1590(19) 0.094(16) Uiso 0.50 1 d P . .
C127 C 0.3765(8) 0.4194(9) 0.0010(12) 0.061(10) Uiso 1 1 d . . .
H12M H 0.3614 0.4412 0.0153 0.092 Uiso 1 1 calc R . .
H12N H 0.3840 0.4009 0.0306 0.092 Uiso 1 1 calc R . .
H12O H 0.3622 0.4045 -0.0271 0.092 Uiso 1 1 calc R . .
O128 O 0.0735(14) 0.7049(15) 0.309(2) 0.105(18) Uiso 0.50 1 d P . .
O129 O 0.0256(19) 0.653(2) 0.339(3) 0.17(3) Uiso 0.50 1 d P . .
O130 O 0.1732(11) 0.8984(13) 0.3708(16) 0.057(12) Uiso 0.50 1 d P H 2
O131 O 0.184(2) 0.935(3) 0.365(3) 0.20(3) Uiso 0.50 1 d P . 1
O102 O 0.2978(9) 0.5427(10) -0.2979(14) 0.040(10) Uiso 0.50 1 d P I 2

loop_
_atom_site_aniso_label
_atom_site_aniso_U_11
_atom_site_aniso_U_22
_atom_site_aniso_U_33
_atom_site_aniso_U_23
_atom_site_aniso_U_13
_atom_site_aniso_U_12
Cu1 0.026(2) 0.049(3) 0.071(3) 0.033(2) -0.004(2) 0.0077(18)
Cu2 0.027(2) 0.060(3) 0.096(4) 0.037(3) -0.015(2) 0.000(2)
Cu3 0.029(2) 0.055(3) 0.073(3) 0.032(2) -0.014(2) -0.0028(19)
Cu4 0.016(2) 0.050(3) 0.089(3) 0.025(2) -0.001(2) -0.0054(18)
Cu5 0.019(2) 0.057(3) 0.090(4) 0.008(2) 0.010(2) -0.0071(19)
Cu6 0.018(2) 0.049(3) 0.124(4) -0.001(3) 0.017(2) -0.0013(19)
Cu7 0.019(2) 0.073(3) 0.101(4) 0.059(3) 0.005(2) 0.004(2)
Cu8 0.020(2) 0.092(4) 0.102(4) 0.075(3) -0.004(2) -0.010(2)
Cu9 0.020(2) 0.078(3) 0.095(4) 0.063(3) 0.001(2) -0.002(2)
Cu10 0.043(3) 0.039(2) 0.059(3) 0.028(2) 0.011(2) 0.0000(19)
Cu11 0.035(2) 0.048(3) 0.068(3) 0.034(2) 0.009(2) -0.0086(19)
Cu12 0.034(2) 0.038(2) 0.053(3) 0.028(2) 0.000(2) -0.0067(18)

loop_
_atom_type_symbol
_atom_type_description
_atom_type_scat_dispersion_real
_atom_type_scat_dispersion_imag
_atom_type_scat_source
C C 0.0033 0.0016 'International Tables Vol C Tables 4.2.6.8 and 6.1.1.4'
H H 0.0000 0.0000 'International Tables Vol C Tables 4.2.6.8 and 6.1.1.4'
O O 0.0106 0.0060 'International Tables Vol C Tables 4.2.6.8 and 6.1.1.4'
Cu Cu 0.3201 1.2651 'International Tables Vol C Tables 4.2.6.8 and 6.1.1.4'

loop_
_geom_angle_atom_site_label_1
_geom_angle_atom_site_label_2
_geom_angle_atom_site_label_3
_geom_angle
_geom_angle_site_symmetry_1
_geom_angle_site_symmetry_3
_geom_angle_publ_flag
O31 Cu1 O11 172.1(8) 7_565 . ?
O31 Cu1 O32 86.0(7) 7_565 . ?
O11 Cu1 O32 98.0(8) . . ?
O31 Cu1 O10 88.0(7) 7_565 . ?
O11 Cu1 O10 87.4(8) . . ?
O32 Cu1 O10 171.9(8) . . ?
C2 O1 Cu4 109.1(15) . . ?
C2 C1 C28 128(3) . . ?
C2 C1 C6 118(3) . . ?
C28 C1 C6 114(2) . . ?
O33 Cu2 O32 85.3(7) 7_565 . ?
O33 Cu2 O17 174.6(7) 7_565 . ?
O32 Cu2 O17 97.7(7) . . ?
O33 Cu2 O18 90.5(7) 7_565 . ?
O32 Cu2 O18 175.8(8) . . ?
O17 Cu2 O18 86.4(7) . . ?
C3 O2 Cu4 113.6(17) . . ?
C3 O2 Cu6 106.3(17) . . ?
Cu4 O2 Cu6 139.5(11) . . ?
C1 C2 C3 126(3) . . ?
C1 C2 O1 119(3) . . ?
C3 C2 O1 115(2) . . ?
O16 Cu3 O17 86.1(8) . . ?
O16 Cu3 O11 171.9(8) . . ?
O17 Cu3 O11 98.3(8) . . ?
O16 Cu3 O12 90.3(8) . . ?
O17 Cu3 O12 172.0(8) . . ?
O11 Cu3 O12 84.5(8) . . ?
C4 O3 Cu6 112.7(16) . . ?
O2 C3 C2 118(2) . . ?
O2 C3 C4 124(2) . . ?
C2 C3 C4 118(2) . . ?
O15 Cu4 O14 86.2(8) . . ?
O15 Cu4 O2 173.7(9) . . ?
O14 Cu4 O2 99.5(8) . . ?
O15 Cu4 O1 90.1(8) . . ?
O14 Cu4 O1 174.9(8) . . ?
O2 Cu4 O1 84.0(8) . . ?
C9 O4 Cu10 111.6(17) . . ?
O3 C4 C5 129(2) . . ?
O3 C4 C3 112(2) . . ?
C5 C4 C3 118(2) . . ?
O26 Cu5 O13 175.0(8) . . ?
O26 Cu5 O27 88.0(8) . . ?
O13 Cu5 O27 87.6(7) . . ?
O26 Cu5 O14 98.5(8) . . ?
O13 Cu5 O14 85.7(7) . . ?
O27 Cu5 O14 172.1(8) . . ?
C10 O5 Cu12 114.5(16) . . ?
C10 O5 Cu10 102.3(16) . . ?
Cu12 O5 Cu10 143.2(10) . . ?
C4 C5 C6 125(2) . . ?
C4 C5 C7 116(2) . . ?
C6 C5 C7 119(2) . . ?
O3 Cu6 O26 177.5(8) . . ?
O3 Cu6 O25 88.0(8) . . ?
O26 Cu6 O25 89.5(8) . . ?
O3 Cu6 O2 85.0(8) . . ?
O26 Cu6 O2 97.4(8) . . ?
O25 Cu6 O2 172.3(9) . . ?
C11 O6 Cu12 107.8(14) . . ?
C5 C6 C1 114(3) . . ?
O29 Cu7 O28 87.1(8) . . ?
O29 Cu7 O24 172.9(8) . . ?
O28 Cu7 O24 87.6(8) . . ?
O29 Cu7 O23 97.1(8) . . ?
O28 Cu7 O23 174.6(8) . . ?
O24 Cu7 O23 87.9(7) . . ?
C16 O7 Cu8 109.8(15) . 7_565 ?
C29 C7 C8 112(2) . . ?
C29 C7 C5 114(2) . . ?
C8 C7 C5 108(2) . . ?
O23 Cu8 O8 97.6(8) . 7_565 ?
O23 Cu8 O22 87.8(7) . . ?
O8 Cu8 O22 174.6(8) 7_565 . ?
O23 Cu8 O7 175.5(7) . 7_565 ?
O8 Cu8 O7 86.9(8) 7_565 7_565 ?
O22 Cu8 O7 87.7(7) . 7_565 ?
C17 O8 Cu8 110.0(17) . 7_565 ?
C17 O8 Cu9 105.6(16) . 7_565 ?
Cu8 O8 Cu9 142.4(11) 7_565 7_565 ?
C13 C8 C9 116(2) . . ?
C13 C8 C7 126(3) . . ?
C9 C8 C7 118(2) . . ?
O30 Cu9 O9 89.9(8) . 7_565 ?
O30 Cu9 O29 87.9(8) . . ?
O9 Cu9 O29 177.4(9) 7_565 . ?
O30 Cu9 O8 175.2(9) . 7_565 ?
O9 Cu9 O8 85.9(8) 7_565 7_565 ?
O29 Cu9 O8 96.2(8) . 7_565 ?
C18 O9 Cu9 113.3(19) . 7_565 ?
O4 C9 C10 112(3) . . ?
O4 C9 C8 127(3) . . ?
C10 C9 C8 121(3) . . ?
O36 Cu10 O4 88.7(7) . . ?
O36 Cu10 O35 88.1(8) . . ?
O4 Cu10 O35 176.8(8) . . ?
O36 Cu10 O5 175.4(8) . . ?
O4 Cu10 O5 86.9(7) . . ?
O35 Cu10 O5 96.3(7) . . ?
C23 O10 Cu1 106.3(16) . . ?
C9 C10 O5 127(3) . . ?
C9 C10 C11 119(3) . . ?
O5 C10 C11 114(2) . . ?
O35 Cu11 O34 86.5(8) . . ?
O35 Cu11 O20 96.7(8) . 7_565 ?
O34 Cu11 O20 175.5(8) . 7_565 ?
O35 Cu11 O19 177.4(9) . 7_565 ?
O34 Cu11 O19 91.0(8) . 7_565 ?
O20 Cu11 O19 85.8(8) 7_565 7_565 ?
C24 O11 Cu3 114.8(17) . . ?
C24 O11 Cu1 104.1(16) . . ?
Cu3 O11 Cu1 141.1(11) . . ?
C12 C11 O6 120(2) . . ?
C12 C11 C10 123(3) . . ?
O6 C11 C10 116(2) . . ?
O5 Cu12 O20 97.3(8) . 7_565 ?
O5 Cu12 O6 87.2(7) . . ?
O20 Cu12 O6 172.8(8) 7_565 . ?
O5 Cu12 O21 173.7(8) . 7_565 ?
O20 Cu12 O21 86.0(7) 7_565 7_565 ?
O6 Cu12 O21 89.1(7) . 7_565 ?
C25 O12 Cu3 111.8(19) . . ?
C13 C12 C14 126(3) . . ?
C13 C12 C11 112(2) . . ?
C14 C12 C11 122(2) . . ?
C42 O13 Cu5 111.7(15) . . ?
C12 C13 C8 129(3) . . ?
C43 O14 Cu5 106.9(16) . . ?
C43 O14 Cu4 112.5(16) . . ?
Cu5 O14 Cu4 140.6(10) . . ?
C12 C14 C15 111(2) . . ?
C12 C14 C32 114(2) . . ?
C15 C14 C32 115(2) . . ?
C44 O15 Cu4 111.4(16) . . ?
C16 C15 C20 116(2) . . ?
C16 C15 C14 120(3) . . ?
C20 C15 C14 124(2) . . ?
C49 O16 Cu3 112.8(16) . . ?
C15 C16 C17 120(3) . . ?
C15 C16 O7 123(3) . . ?
C17 C16 O7 115(3) . . ?
C50 O17 Cu3 108.6(17) . . ?
C50 O17 Cu2 109.2(17) . . ?
Cu3 O17 Cu2 142.3(10) . . ?
C18 C17 C16 120(3) . . ?
C18 C17 O8 121(3) . . ?
C16 C17 O8 115(3) . . ?
C51 O18 Cu2 111.0(19) . . ?
C19 C18 C17 122(3) . . ?
C19 C18 O9 126(3) . . ?
C17 C18 O9 112(3) . . ?
C56 O19 Cu11 110.1(18) . 7_565 ?
C18 C19 C20 119(3) . . ?
C18 C19 C21 118(3) . . ?
C20 C19 C21 123(3) . . ?
C57 O20 Cu11 111.0(15) . 7_565 ?
C57 O20 Cu12 106.3(15) . 7_565 ?
Cu11 O20 Cu12 142.7(10) 7_565 7_565 ?
C19 C20 C15 122(3) . . ?
C58 O21 Cu12 109.8(14) . 7_565 ?
C22 C21 C19 116(2) . . ?
C22 C21 C35 111(2) . . ?
C19 C21 C35 112(2) . . ?
C63 O22 Cu8 109.0(16) . . ?
C23 C22 C27 111(3) . . ?
C23 C22 C21 122(3) . . ?
C27 C22 C21 126(3) . . ?
C64 O23 Cu8 109.5(15) . . ?
C64 O23 Cu7 107.3(15) . . ?
Cu8 O23 Cu7 142.3(9) . . ?
C24 C23 C22 125(3) . . ?
C24 C23 O10 117(3) . . ?
C22 C23 O10 118(3) . . ?
C65 O24 Cu7 107.9(16) . . ?
C23 C24 O11 125(3) . . ?
C23 C24 C25 127(3) . . ?
O11 C24 C25 107(3) . . ?
C84 O25 Cu6 106.0(18) . . ?
O12 C25 C26 131(3) . . ?
O12 C25 C24 122(3) . . ?
C26 C25 C24 107(3) . . ?
C85 O26 Cu5 108.7(16) . . ?
C85 O26 Cu6 107.1(16) . . ?
Cu5 O26 Cu6 144.1(10) . . ?
C27 C26 C25 124(3) . . ?
C27 C26 C28 122(2) . . ?
C25 C26 C28 113(2) . . ?
C86 O27 Cu5 106.5(17) . . ?
C26 C27 C22 125(3) . . ?
C91 O28 Cu7 110.5(17) . . ?
C38 C28 C1 117(2) . . ?
C38 C28 C26 112(2) . . ?
C1 C28 C26 109(2) . . ?
C92 O29 Cu7 108.0(17) . . ?
C92 O29 Cu9 108.0(17) . . ?
Cu7 O29 Cu9 144.0(11) . . ?
C7 C29 C30 116(2) . . ?
C93 O30 Cu9 112.5(16) . . ?
C31 C30 C29 104(3) . . ?
C98 O31 Cu1 109.3(15) . 7_565 ?
C99 O32 Cu2 112.2(17) 7_565 . ?
C99 O32 Cu1 105.6(16) 7_565 . ?
Cu2 O32 Cu1 142.0(10) . . ?
C14 C32 C33 115(2) . . ?
C100 O33 Cu2 111.9(16) . 7_565 ?
C34 C33 C32 113(3) . . ?
C105 O34 Cu11 113.2(16) . . ?
C106 O35 Cu11 106.1(15) . . ?
C106 O35 Cu10 109.3(16) . . ?
Cu11 O35 Cu10 143.6(10) . . ?
C36 C35 C21 112(2) . . ?
C107 O36 Cu10 109.6(15) . . ?
C35 C36 C37 112(2) . . ?
C28 C38 C39 114(2) . . ?
C40 C39 C38 118(2) . . ?
C46 C41 C42 114(3) . . ?
C46 C41 C68 129(2) . . ?
C42 C41 C68 117(2) . . ?
C43 C42 O13 118(3) . . ?
C43 C42 C41 115(3) . . ?
O13 C42 C41 126(2) . . ?
C42 C43 C44 136(3) . . ?
C42 C43 O14 116(3) . . ?
C44 C43 O14 108(2) . . ?
O15 C44 C45 129(2) . . ?
O15 C44 C43 122(2) . . ?
C45 C44 C43 109(2) . . ?
C46 C45 C44 117(2) . . ?
C46 C45 C47 126(2) . . ?
C44 C45 C47 116(2) . . ?
C41 C46 C45 129(3) . . ?
C48 C47 C45 106(2) . . ?
C48 C47 C69 110(2) . . ?
C45 C47 C69 118(2) . . ?
C53 C48 C49 118(3) . . ?
C53 C48 C47 124(3) . . ?
C49 C48 C47 117(3) . . ?
O16 C49 C48 129(3) . . ?
O16 C49 C50 112(2) . . ?
C48 C49 C50 119(3) . . ?
O17 C50 C49 121(3) . . ?
O17 C50 C51 122(3) . . ?
C49 C50 C51 117(3) . . ?
C52 C51 O18 126(3) . . ?
C52 C51 C50 122(3) . . ?
O18 C51 C50 112(3) . . ?
C51 C52 C53 117(3) . . ?
C51 C52 C54 118(3) . . ?
C53 C52 C54 125(2) . . ?
C48 C53 C52 126(3) . . ?
C52 C54 C55 110(2) . . ?
C52 C54 C72 116(2) . . ?
C55 C54 C72 110(2) . . ?
C60 C55 C56 114(2) . . ?
C60 C55 C54 128(2) . . ?
C56 C55 C54 117(2) . . ?
O19 C56 C55 124(3) . . ?
O19 C56 C57 119(3) . . ?
C55 C56 C57 117(2) . . ?
C58 C57 O20 120(2) . . ?
C58 C57 C56 125(3) . . ?
O20 C57 C56 114(2) . . ?
O21 C58 C57 118(2) . . ?
O21 C58 C59 124(2) . . ?
C57 C58 C59 118(2) . . ?
C60 C59 C58 118(2) . . ?
C60 C59 C61 121(2) . . ?
C58 C59 C61 118(2) . . ?
C59 C60 C55 126(2) . . ?
C59 C61 C62 114(2) . . ?
C59 C61 C75 114(2) . . ?
C62 C61 C75 114(2) . . ?
C63 C62 C67 120(2) . . ?
C63 C62 C61 122(2) . . ?
C67 C62 C61 118(2) . . ?
O22 C63 C62 126(3) . . ?
O22 C63 C64 119(2) . . ?
C62 C63 C64 115(3) . . ?
C65 C64 O23 118(2) . . ?
C65 C64 C63 127(3) . . ?
O23 C64 C63 114(2) . . ?
C66 C65 C64 119(3) . . ?
C66 C65 O24 123(3) . . ?
C64 C65 O24 118(3) . . ?
C65 C66 C67 117(3) . . ?
C65 C66 C68 122(3) . . ?
C67 C66 C68 121(2) . . ?
C66 C67 C62 122(2) . . ?
C66 C68 C41 106(2) . . ?
C66 C68 C80 118(2) . . ?
C41 C68 C80 109(2) . . ?
C47 C69 C70 110(2) . . ?
C69 C70 C71 111(2) . . ?
C54 C72 C73 116(2) . . ?
C74 C73 C72 108(4) . . ?
C76 C75 C61 108(3) . . ?
C76 C75 C78 94(3) . . ?
C61 C75 C78 117(3) . . ?
C75 C76 C77 119(5) . . ?
C79 C78 C75 121(4) . . ?
C81 C80 C68 106(2) . . ?
C80 C81 C82 119(3) . . ?
C88 C83 C84 122(3) . . ?
C88 C83 C110 122(3) . . ?
C84 C83 C110 116(3) . . ?
O25 C84 C83 128(3) . . ?
O25 C84 C85 125(3) . . ?
C83 C84 C85 107(3) . . ?
C86 C85 O26 116(3) . . ?
C86 C85 C84 131(3) . . ?
O26 C85 C84 113(2) . . ?
C85 C86 O27 121(3) . . ?
C85 C86 C87 118(3) . . ?
O27 C86 C87 121(3) . . ?
C88 C87 C89 131(2) . . ?
C88 C87 C86 108(2) . . ?
C89 C87 C86 119(2) . . ?
C83 C88 C87 131(3) . . ?
C87 C89 C90 119(2) . . ?
C87 C89 C125 111(2) . . ?
C90 C89 C125 110(2) . . ?
C91 C90 C95 112(3) . . ?
C91 C90 C89 120(3) . . ?
C95 C90 C89 125(3) . . ?
C92 C91 C90 123(3) . . ?
C92 C91 O28 115(3) . . ?
C90 C91 O28 122(3) . . ?
C91 C92 O29 120(3) . . ?
C91 C92 C93 122(3) . . ?
O29 C92 C93 118(3) . . ?
C94 C93 C92 119(3) . . ?
C94 C93 O30 127(3) . . ?
C92 C93 O30 113(3) . . ?
C93 C94 C95 117(3) . . ?
C93 C94 C96 122(3) . . ?
C95 C94 C96 120(3) . . ?
C94 C95 C90 125(3) . . ?
C114 C96 C94 116(3) . . ?
C114 C96 C97 119(3) . . ?
C94 C96 C97 108(2) . . ?
C98 C97 C102 113(3) . . ?
C98 C97 C96 123(3) . . ?
C102 C97 C96 123(3) . . ?
C99 C98 O31 116(2) . . ?
C99 C98 C97 122(3) . . ?
O31 C98 C97 122(2) . . ?
C98 C99 O32 123(3) . 7_565 ?
C98 C99 C100 125(3) . . ?
O32 C99 C100 112(2) 7_565 . ?
O33 C100 C101 127(3) . . ?
O33 C100 C99 118(2) . . ?
C101 C100 C99 115(3) . . ?
C100 C101 C102 120(3) . . ?
C100 C101 C103 121(3) . . ?
C102 C101 C103 117(3) . . ?
C101 C102 C97 125(3) . . ?
C104 C103 C101 116(2) . . ?
C104 C103 C117 116(2) . . ?
C101 C103 C117 117(2) . . ?
C105 C104 C109 118(3) . . ?
C105 C104 C103 125(3) . . ?
C109 C104 C103 116(2) . . ?
C104 C105 C106 125(3) . . ?
C104 C105 O34 126(3) . . ?
C106 C105 O34 109(2) . . ?
C105 C106 O35 124(2) . . ?
C105 C106 C107 122(2) . . ?
O35 C106 C107 114(2) . . ?
O36 C107 C108 131(2) . . ?
O36 C107 C106 119(2) . . ?
C108 C107 C106 109(2) . . ?
C109 C108 C107 124(3) . . ?
C109 C108 C110 128(3) . . ?
C107 C108 C110 107(2) . . ?
C108 C109 C104 122(3) . . ?
C83 C110 C121 113(2) . . ?
C83 C110 C108 113(2) . . ?
C121 C110 C108 108(2) . . ?
C96 C114 C115 116(3) . . ?
C114 C115 C116 119(3) . . ?
C118 C117 C103 116(3) . . ?
C120 C118 C119 87(5) . . ?
C120 C118 C117 107(4) . . ?
C119 C118 C117 109(4) . . ?
C110 C121 C122 108(2) . . ?
C124 C122 C123 111(7) . . ?
C124 C122 C121 115(6) . . ?
C123 C122 C121 120(4) . . ?
C126 C125 C89 110(2) . . ?
C127 C126 C125 122(2) . . ?

loop_
_geom_bond_atom_site_label_1
_geom_bond_atom_site_label_2
_geom_bond_distance
_geom_bond_site_symmetry_2
_geom_bond_publ_flag
Cu1 O31 1.963(17) 7_565 ?
Cu1 O11 1.967(19) . ?
Cu1 O32 1.971(18) . ?
Cu1 O10 2.005(19) . ?
O1 C2 1.43(3) . ?
O1 Cu4 1.974(18) . ?
C1 C2 1.31(3) . ?
C1 C28 1.50(3) . ?
C1 C6 1.52(4) . ?
Cu2 O33 1.914(16) 7_565 ?
Cu2 O32 1.930(18) . ?
Cu2 O17 1.970(17) . ?
Cu2 O18 2.007(18) . ?
O2 C3 1.29(3) . ?
O2 Cu4 1.96(2) . ?
O2 Cu6 1.988(19) . ?
C2 C3 1.42(3) . ?
Cu3 O16 1.917(17) . ?
Cu3 O17 1.933(18) . ?
Cu3 O11 1.940(19) . ?
Cu3 O12 1.959(19) . ?
O3 C4 1.34(3) . ?
O3 Cu6 1.924(19) . ?
C3 C4 1.42(3) . ?
Cu4 O15 1.926(19) . ?
Cu4 O14 1.962(19) . ?
O4 C9 1.35(3) . ?
O4 Cu10 1.948(17) . ?
C4 C5 1.35(3) . ?
Cu5 O26 1.888(19) . ?
Cu5 O13 1.894(17) . ?
Cu5 O27 1.924(18) . ?
Cu5 O14 1.948(18) . ?
O5 C10 1.38(3) . ?
O5 Cu12 1.886(17) . ?
O5 Cu10 1.979(17) . ?
C5 C6 1.45(3) . ?
C5 C7 1.57(3) . ?
Cu6 O26 1.972(19) . ?
Cu6 O25 1.978(19) . ?
O6 C11 1.45(3) . ?
O6 Cu12 1.972(16) . ?
Cu7 O29 1.921(19) . ?
Cu7 O28 1.93(2) . ?
Cu7 O24 1.954(17) . ?
Cu7 O23 1.958(17) . ?
O7 C16 1.48(3) . ?
O7 Cu8 1.947(18) 7_565 ?
C7 C29 1.51(3) . ?
C7 C8 1.52(3) . ?
Cu8 O23 1.929(17) . ?
Cu8 O8 1.939(19) 7_565 ?
Cu8 O22 1.940(16) . ?
Cu8 O7 1.947(18) 7_565 ?
O8 C17 1.47(3) . ?
O8 Cu8 1.939(19) 7_565 ?
O8 Cu9 1.965(19) 7_565 ?
C8 C13 1.41(3) . ?
C8 C9 1.42(3) . ?
Cu9 O30 1.888(19) . ?
Cu9 O9 1.94(2) 7_565 ?
Cu9 O29 1.949(19) . ?
Cu9 O8 1.966(19) 7_565 ?
O9 C18 1.42(4) . ?
O9 Cu9 1.94(2) 7_565 ?
C9 C10 1.36(4) . ?
Cu10 O36 1.945(17) . ?
Cu10 O35 1.964(19) . ?
O10 C23 1.47(3) . ?
C10 C11 1.45(3) . ?
Cu11 O35 1.904(18) . ?
Cu11 O34 1.913(19) . ?
Cu11 O20 1.952(18) 7_565 ?
Cu11 O19 1.97(2) 7_565 ?
O11 C24 1.46(3) . ?
C11 C12 1.44(3) . ?
Cu12 O20 1.952(18) 7_565 ?
Cu12 O21 1.973(17) 7_565 ?
O12 C25 1.32(3) . ?
C12 C13 1.37(3) . ?
C12 C14 1.42(3) . ?
O13 C42 1.40(3) . ?
O14 C43 1.52(3) . ?
C14 C15 1.49(3) . ?
C14 C32 1.54(3) . ?
O15 C44 1.38(3) . ?
C15 C16 1.34(3) . ?
C15 C20 1.48(3) . ?
O16 C49 1.35(3) . ?
C16 C17 1.39(4) . ?
O17 C50 1.32(3) . ?
C17 C18 1.36(4) . ?
O18 C51 1.39(3) . ?
C18 C19 1.33(4) . ?
O19 C56 1.35(3) . ?
O19 Cu11 1.97(2) 7_565 ?
C19 C20 1.34(3) . ?
C19 C21 1.52(3) . ?
O20 C57 1.41(3) . ?
O20 Cu11 1.952(18) 7_565 ?
O20 Cu12 1.952(18) 7_565 ?
O21 C58 1.33(3) . ?
O21 Cu12 1.973(17) 7_565 ?
C21 C22 1.42(3) . ?
C21 C35 1.56(3) . ?
O22 C63 1.34(3) . ?
C22 C23 1.38(4) . ?
C22 C27 1.41(3) . ?
O23 C64 1.41(3) . ?
C23 C24 1.24(3) . ?
O24 C65 1.40(3) . ?
C24 C25 1.48(4) . ?
O25 C84 1.29(3) . ?
C25 C26 1.42(4) . ?
O26 C85 1.44(3) . ?
C26 C27 1.33(3) . ?
C26 C28 1.60(3) . ?
O27 C86 1.40(3) . ?
O28 C91 1.41(3) . ?
C28 C38 1.49(3) . ?
O29 C92 1.42(3) . ?
C29 C30 1.67(4) . ?
O30 C93 1.43(3) . ?
C30 C31 1.54(4) . ?
O31 C98 1.38(3) . ?
O31 Cu1 1.963(17) 7_565 ?
O32 C99 1.38(3) 7_565 ?
C32 C33 1.55(4) . ?
O33 C100 1.32(3) . ?
O33 Cu2 1.914(16) 7_565 ?
C33 C34 1.48(5) . ?
O34 C105 1.40(3) . ?
O35 C106 1.39(3) . ?
C35 C36 1.54(3) . ?
O36 C107 1.33(3) . ?
C36 C37 1.60(4) . ?
C38 C39 1.57(3) . ?
C39 C40 1.55(4) . ?
C41 C46 1.36(3) . ?
C41 C42 1.46(3) . ?
C41 C68 1.50(3) . ?
C42 C43 1.26(3) . ?
C43 C44 1.45(3) . ?
C44 C45 1.44(3) . ?
C45 C46 1.41(3) . ?
C45 C47 1.51(3) . ?
C47 C48 1.50(3) . ?
C47 C69 1.51(3) . ?
C48 C53 1.37(3) . ?
C48 C49 1.45(3) . ?
C49 C50 1.45(3) . ?
C50 C51 1.51(4) . ?
C51 C52 1.35(4) . ?
C52 C53 1.42(3) . ?
C52 C54 1.46(3) . ?
C54 C55 1.50(3) . ?
C54 C72 1.60(3) . ?
C55 C60 1.42(3) . ?
C55 C56 1.44(3) . ?
C56 C57 1.44(3) . ?
C57 C58 1.35(3) . ?
C58 C59 1.39(3) . ?
C59 C60 1.37(3) . ?
C59 C61 1.47(3) . ?
C61 C62 1.49(3) . ?
C61 C75 1.55(3) . ?
C62 C63 1.37(3) . ?
C62 C67 1.49(3) . ?
C63 C64 1.46(4) . ?
C64 C65 1.39(3) . ?
C65 C66 1.38(3) . ?
C66 C67 1.47(3) . ?
C66 C68 1.49(3) . ?
C68 C80 1.55(3) . ?
C69 C70 1.56(3) . ?
C70 C71 1.63(3) . ?
C72 C73 1.70(4) . ?
C73 C74 1.25(5) . ?
C75 C76 1.39(4) . ?
C75 C78 1.67(6) . ?
C76 C77 1.50(8) . ?
C78 C79 1.49(7) . ?
C80 C81 1.46(3) . ?
C81 C82 1.53(4) . ?
C83 C88 1.34(3) . ?
C83 C84 1.41(3) . ?
C83 C110 1.52(4) . ?
C84 C85 1.48(4) . ?
C85 C86 1.30(4) . ?
C86 C87 1.51(3) . ?
C87 C88 1.40(3) . ?
C87 C89 1.41(3) . ?
C89 C90 1.50(3) . ?
C89 C125 1.54(3) . ?
C90 C91 1.40(4) . ?
C90 C95 1.47(4) . ?
C91 C92 1.37(4) . ?
C92 C93 1.42(4) . ?
C93 C94 1.38(4) . ?
C94 C95 1.41(4) . ?
C94 C96 1.52(4) . ?
C96 C114 1.43(3) . ?
C96 C97 1.54(4) . ?
C97 C98 1.40(3) . ?
C97 C102 1.45(4) . ?
C98 C99 1.32(3) . ?
C99 O32 1.38(3) 7_565 ?
C99 C100 1.45(3) . ?
C100 C101 1.36(3) . ?
O101 O131 1.39(10) 7_565 ?
C101 C102 1.36(3) . ?
C101 C103 1.53(4) . ?
C103 C104 1.45(3) . ?
C103 C117 1.59(3) . ?
C104 C105 1.29(3) . ?
C104 C109 1.44(3) . ?
C105 C106 1.36(3) . ?
C106 C107 1.52(3) . ?
C107 C108 1.47(3) . ?
C108 C109 1.33(3) . ?
C108 C110 1.57(4) . ?
C110 C121 1.55(3) . ?
C114 C115 1.47(4) . ?
O115 O115 1.37(14) 2_554 ?
C115 C116 1.58(5) . ?
C117 C118 1.57(4) . ?
C118 C120 1.23(6) . ?
C118 C119 1.50(6) . ?
C121 C122 1.62(4) . ?
C122 C124 1.00(7) . ?
C122 C123 1.46(7) . ?
C125 C126 1.53(3) . ?
C126 C127 1.44(3) . ?
O131 O101 1.39(10) 7_565 ?
